data_2219039
loop_
_publ_author_name
'Du, Haitang'
'Du, Haijun'
'An, Ying'
'Li, Shengnan'

_publ_section_title 6-(2-Methylphenyl)-3-(3,4,5-trimethoxyphenyl)-1,2,4-triazolo[3,4-<i>b</i>][1,3,4]thiadiazole
_journal_coeditor_code HK2487
_journal_issue 8
_journal_name_full 'Acta Crystallographica Section E'
_journal_page_first o1481
_journal_paper_doi 10.1107/S160053680802062X
_journal_volume 64
_journal_year 2008
_chemical_formula_iupac 'C19 H18 N4 O3 S'
_chemical_formula_moiety 'C19 H18 N4 O3 S'
_chemical_formula_sum 'C19 H18 N4 O3 S'
_chemical_formula_weight 382.43
_chemical_melting_point 435
_chemical_name_systematic
;
6-(2-Methylphenyl)-3-(3,4,5-trimethoxyphenyl)-1,2,4-
triazolo[3,4-<i>b</i>][1,3,4]thiadiazole
;
_space_group_IT_number 14
_symmetry_cell_setting monoclinic
_symmetry_space_group_name_Hall '-P 2ybc'
_symmetry_space_group_name_H-M 'P 1 21/c 1'
_atom_sites_solution_hydrogens geom
_atom_sites_solution_primary direct
_atom_sites_solution_secondary difmap
_audit_creation_method SHELXL-97
_cell_angle_alpha 90.00
_cell_angle_beta 91.88(3)
_cell_angle_gamma 90.00
_cell_formula_units_Z 4
_cell_length_a 7.5108(15)
_cell_length_b 15.950(3)
_cell_length_c 14.096(3)
_cell_measurement_reflns_used 4684
_cell_measurement_temperature 113(2)
_cell_measurement_theta_max 27.872
_cell_measurement_theta_min 1.929
_cell_volume 1687.8(6)
_computing_cell_refinement 'CrystalClear (Rigaku/MSC, 2005)'
_computing_data_collection 'CrystalClear (Rigaku/MSC, 2005)'
_computing_data_reduction 'CrystalStructure (Rigaku/MSC, 2005)'
_computing_molecular_graphics 'SHELXTL (Sheldrick, 2008) and PLATON (Spek, 2003)'
_computing_publication_material 'SHELXTL (Sheldrick, 2008) and PLATON (Spek, 2003)'
_computing_structure_refinement 'SHELXL97 (Sheldrick, 2008)'
_computing_structure_solution 'SHELXS97 (Sheldrick, 2008)'
_diffrn_ambient_temperature 113(2)
_diffrn_detector_area_resol_mean 7.31
_diffrn_measured_fraction_theta_full 0.994
_diffrn_measured_fraction_theta_max 0.994
_diffrn_measurement_device_type 'Rigaku Saturn CCD area-detector'
_diffrn_measurement_method '\w and \f'
_diffrn_radiation_monochromator confocal
_diffrn_radiation_source 'rotating anode'
_diffrn_radiation_type MoK\a
_diffrn_radiation_wavelength 0.71073
_diffrn_reflns_av_R_equivalents 0.0312
_diffrn_reflns_av_sigmaI/netI 0.0317
_diffrn_reflns_limit_h_max 9
_diffrn_reflns_limit_h_min -9
_diffrn_reflns_limit_k_max 20
_diffrn_reflns_limit_k_min -20
_diffrn_reflns_limit_l_max 18
_diffrn_reflns_limit_l_min -17
_diffrn_reflns_number 11990
_diffrn_reflns_theta_full 27.85
_diffrn_reflns_theta_max 27.85
_diffrn_reflns_theta_min 1.93
_diffrn_standards_decay_% 0
_diffrn_standards_interval_count 0
_diffrn_standards_interval_time 0
_diffrn_standards_number 0
_exptl_absorpt_coefficient_mu 0.222
_exptl_absorpt_correction_T_max 0.965
_exptl_absorpt_correction_T_min 0.923
_exptl_absorpt_correction_type multi-scan
_exptl_absorpt_process_details '(CrystalClear; Rigaku/MSC, 2005)'
_exptl_crystal_colour colorless
_exptl_crystal_density_diffrn 1.505
_exptl_crystal_density_method 'not measured'
_exptl_crystal_description prism
_exptl_crystal_F_000 800
_exptl_crystal_size_max 0.24
_exptl_crystal_size_mid 0.20
_exptl_crystal_size_min 0.16
_refine_diff_density_max 0.388
_refine_diff_density_min -0.346
_refine_ls_extinction_method none
_refine_ls_goodness_of_fit_ref 1.072
_refine_ls_hydrogen_treatment constr
_refine_ls_matrix_type full
_refine_ls_number_parameters 248
_refine_ls_number_reflns 3984
_refine_ls_number_restraints 0
_refine_ls_restrained_S_all 1.072
_refine_ls_R_factor_all 0.0448
_refine_ls_R_factor_gt 0.0376
_refine_ls_shift/su_max 0.002
_refine_ls_shift/su_mean 0.000
_refine_ls_structure_factor_coef Fsqd
_refine_ls_weighting_details 'calc w=1/[\s^2^(Fo^2^)+(0.0664P)^2^+0.1888P] where P=(Fo^2^+2Fc^2^)/3'
_refine_ls_weighting_scheme calc
_refine_ls_wR_factor_gt 0.1027
_refine_ls_wR_factor_ref 0.1077
_reflns_number_gt 3408
_reflns_number_total 3984
_reflns_threshold_expression I>2\s(I)
_cod_data_source_file hk2487.cif
_cod_data_source_block I
_cod_original_cell_volume 1687.7(6)
_cod_original_sg_symbol_H-M 'P 21/c'
_cod_database_code 2219039
_cod_database_fobs_code 2219039

loop_
_symmetry_equiv_pos_as_xyz
'x, y, z'
'-x, y+1/2, -z+1/2'
'-x, -y, -z'
'x, -y-1/2, z-1/2'

loop_
_atom_site_type_symbol
_atom_site_label
_atom_site_fract_x
_atom_site_fract_y
_atom_site_fract_z
_atom_site_U_iso_or_equiv
_atom_site_adp_type
_atom_site_calc_flag
_atom_site_refinement_flags
_atom_site_occupancy
S S1 0.45611(5) 0.68554(2) 0.69693(2) 0.02005(12) Uani d . 1
O O1 0.04396(14) 0.40664(6) 0.30838(7) 0.0227(2) Uani d . 1
O O2 0.03955(14) 0.24866(6) 0.34593(7) 0.0223(2) Uani d . 1
O O3 0.17803(14) 0.18588(6) 0.51532(7) 0.0209(2) Uani d . 1
N N1 0.43365(17) 0.44321(7) 0.69492(9) 0.0208(3) Uani d . 1
N N2 0.48819(18) 0.51377(8) 0.74703(9) 0.0226(3) Uani d . 1
N N3 0.36258(15) 0.55345(7) 0.61030(8) 0.0156(2) Uani d . 1
N N4 0.31020(15) 0.61420(7) 0.54614(8) 0.0164(2) Uani d . 1
C C1 0.27851(18) 0.41101(8) 0.54193(10) 0.0162(3) Uani d . 1
C C2 0.20134(19) 0.44117(8) 0.45750(10) 0.0176(3) Uani d . 1
H H2 0.2018 0.4995 0.4439 0.021 Uiso calc R 1
C C3 0.12374(18) 0.38475(9) 0.39346(10) 0.0173(3) Uani d . 1
C C4 0.12199(18) 0.29857(8) 0.41238(10) 0.0170(3) Uani d . 1
C C5 0.19617(18) 0.26966(8) 0.49906(10) 0.0169(3) Uani d . 1
C C6 0.27654(18) 0.32539(8) 0.56254(10) 0.0174(3) Uani d . 1
H H6 0.3303 0.3053 0.6201 0.021 Uiso calc R 1
C C7 0.0480(2) 0.49299(9) 0.28278(11) 0.0232(3) Uani d . 1
H H7A -0.0099 0.5263 0.3314 0.035 Uiso calc R 1
H H7B -0.0152 0.5009 0.2215 0.035 Uiso calc R 1
H H7C 0.1720 0.5112 0.2778 0.035 Uiso calc R 1
C C8 0.1222(2) 0.17048(9) 0.32363(12) 0.0276(4) Uani d . 1
H H8A 0.2513 0.1750 0.3349 0.041 Uiso calc R 1
H H8B 0.0968 0.1568 0.2568 0.041 Uiso calc R 1
H H8C 0.0751 0.1262 0.3639 0.041 Uiso calc R 1
C C9 0.2468(2) 0.15402(9) 0.60340(11) 0.0247(3) Uani d . 1
H H9A 0.3756 0.1639 0.6083 0.037 Uiso calc R 1
H H9B 0.2232 0.0937 0.6069 0.037 Uiso calc R 1
H H9C 0.1890 0.1826 0.6557 0.037 Uiso calc R 1
C C10 0.35879(18) 0.46709(8) 0.61313(10) 0.0164(3) Uani d . 1
C C11 0.44294(18) 0.57788(9) 0.69380(10) 0.0182(3) Uani d . 1
C C12 0.35200(18) 0.68710(8) 0.58207(9) 0.0159(3) Uani d . 1
C C13 0.32100(18) 0.76838(8) 0.53561(10) 0.0167(3) Uani d . 1
C C14 0.3639(2) 0.84107(9) 0.58780(11) 0.0212(3) Uani d . 1
H H14 0.4101 0.8357 0.6510 0.025 Uiso calc R 1
C C15 0.3405(2) 0.92022(9) 0.54955(11) 0.0240(3) Uani d . 1
H H15 0.3724 0.9686 0.5855 0.029 Uiso calc R 1
C C16 0.2700(2) 0.92787(9) 0.45800(11) 0.0245(3) Uani d . 1
H H16 0.2521 0.9819 0.4309 0.029 Uiso calc R 1
C C17 0.22563(19) 0.85687(9) 0.40588(11) 0.0210(3) Uani d . 1
H H17 0.1762 0.8634 0.3434 0.025 Uiso calc R 1
C C18 0.25090(18) 0.77609(9) 0.44191(10) 0.0174(3) Uani d . 1
C C19 0.2042(2) 0.70232(9) 0.37935(10) 0.0206(3) Uani d . 1
H H19A 0.1633 0.7224 0.3166 0.031 Uiso calc R 1
H H19B 0.1093 0.6697 0.4079 0.031 Uiso calc R 1
H H19C 0.3096 0.6669 0.3727 0.031 Uiso calc R 1

loop_
_atom_site_aniso_label
_atom_site_aniso_U_11
_atom_site_aniso_U_22
_atom_site_aniso_U_33
_atom_site_aniso_U_12
_atom_site_aniso_U_13
_atom_site_aniso_U_23
S1 0.0259(2) 0.01750(18) 0.01647(19) -0.00076(13) -0.00384(14) -0.00149(12)
O1 0.0347(6) 0.0148(5) 0.0181(5) 0.0021(4) -0.0071(4) 0.0011(4)
O2 0.0258(6) 0.0165(5) 0.0242(6) 0.0014(4) -0.0056(4) -0.0036(4)
O3 0.0278(6) 0.0142(5) 0.0203(5) -0.0019(4) -0.0035(4) 0.0032(4)
N1 0.0244(7) 0.0189(6) 0.0190(6) 0.0012(5) -0.0023(5) -0.0002(5)
N2 0.0287(7) 0.0196(6) 0.0193(6) 0.0012(5) -0.0038(5) -0.0006(5)
N3 0.0173(6) 0.0158(5) 0.0136(5) 0.0000(4) -0.0010(4) 0.0005(4)
N4 0.0182(6) 0.0149(5) 0.0160(6) 0.0005(4) -0.0002(4) 0.0024(4)
C1 0.0154(6) 0.0170(6) 0.0164(7) 0.0007(5) 0.0026(5) -0.0006(5)
C2 0.0202(7) 0.0150(6) 0.0177(7) 0.0015(5) 0.0012(5) -0.0004(5)
C3 0.0200(7) 0.0179(7) 0.0140(6) 0.0031(5) 0.0005(5) 0.0003(5)
C4 0.0171(7) 0.0155(6) 0.0184(7) -0.0001(5) 0.0003(5) -0.0022(5)
C5 0.0167(7) 0.0142(6) 0.0199(7) 0.0010(5) 0.0034(5) 0.0014(5)
C6 0.0168(7) 0.0190(7) 0.0165(7) 0.0019(5) 0.0005(5) 0.0020(5)
C7 0.0316(8) 0.0161(7) 0.0217(7) 0.0028(6) -0.0042(6) 0.0037(5)
C8 0.0387(9) 0.0170(7) 0.0265(8) 0.0034(6) -0.0065(7) -0.0061(6)
C9 0.0335(9) 0.0177(7) 0.0227(8) -0.0002(6) -0.0037(6) 0.0058(6)
C10 0.0169(7) 0.0146(6) 0.0177(7) 0.0008(5) 0.0016(5) 0.0014(5)
C11 0.0196(7) 0.0196(6) 0.0154(7) -0.0006(5) -0.0010(5) -0.0013(5)
C12 0.0147(6) 0.0180(7) 0.0149(7) -0.0003(5) 0.0002(5) -0.0013(5)
C13 0.0161(7) 0.0163(6) 0.0176(7) 0.0005(5) 0.0006(5) 0.0000(5)
C14 0.0233(7) 0.0198(7) 0.0204(7) 0.0001(6) -0.0018(6) -0.0023(6)
C15 0.0287(8) 0.0161(6) 0.0271(8) -0.0007(6) -0.0012(6) -0.0030(6)
C16 0.0297(8) 0.0168(7) 0.0270(8) 0.0013(6) 0.0005(6) 0.0025(6)
C17 0.0218(7) 0.0216(7) 0.0198(7) 0.0011(6) 0.0004(5) 0.0019(5)
C18 0.0163(7) 0.0190(7) 0.0169(7) 0.0004(5) 0.0015(5) 0.0003(5)
C19 0.0245(8) 0.0200(7) 0.0172(7) -0.0012(6) -0.0015(5) -0.0009(5)

loop_
_atom_type_symbol
_atom_type_description
_atom_type_scat_dispersion_real
_atom_type_scat_dispersion_imag
_atom_type_scat_source
C C 0.0033 0.0016 'International Tables Vol C Tables 4.2.6.8 and 6.1.1.4'
H H 0.0000 0.0000 'International Tables Vol C Tables 4.2.6.8 and 6.1.1.4'
N N 0.0061 0.0033 'International Tables Vol C Tables 4.2.6.8 and 6.1.1.4'
O O 0.0106 0.0060 'International Tables Vol C Tables 4.2.6.8 and 6.1.1.4'
S S 0.1246 0.1234 'International Tables Vol C Tables 4.2.6.8 and 6.1.1.4'

loop_
_geom_angle_atom_site_label_1
_geom_angle_atom_site_label_2
_geom_angle_atom_site_label_3
_geom_angle
C11 S1 C12 88.13(6)
C3 O1 C7 117.15(11)
C4 O2 C8 117.97(11)
C5 O3 C9 117.47(11)
C10 N1 N2 109.59(11)
C11 N2 N1 105.19(12)
C11 N3 N4 118.44(11)
C11 N3 C10 105.66(11)
N4 N3 C10 135.89(12)
C12 N4 N3 108.26(11)
C2 C1 C6 120.59(13)
C2 C1 C10 121.79(12)
C6 C1 C10 117.59(12)
C3 C2 C1 119.05(13)
C3 C2 H2 120.5
C1 C2 H2 120.5
O1 C3 C2 124.52(12)
O1 C3 C4 114.26(12)
C2 C3 C4 121.23(13)
O2 C4 C3 116.72(12)
O2 C4 C5 124.38(12)
C3 C4 C5 118.83(12)
O3 C5 C6 124.34(13)
O3 C5 C4 115.42(12)
C6 C5 C4 120.22(12)
C5 C6 C1 120.03(13)
C5 C6 H6 120.0
C1 C6 H6 120.0
O1 C7 H7A 109.5
O1 C7 H7B 109.5
H7A C7 H7B 109.5
O1 C7 H7C 109.5
H7A C7 H7C 109.5
H7B C7 H7C 109.5
O2 C8 H8A 109.5
O2 C8 H8B 109.5
H8A C8 H8B 109.5
O2 C8 H8C 109.5
H8A C8 H8C 109.5
H8B C8 H8C 109.5
O3 C9 H9A 109.5
O3 C9 H9B 109.5
H9A C9 H9B 109.5
O3 C9 H9C 109.5
H9A C9 H9C 109.5
H9B C9 H9C 109.5
N1 C10 N3 107.73(12)
N1 C10 C1 125.26(12)
N3 C10 C1 126.93(12)
N2 C11 N3 111.83(13)
N2 C11 S1 138.82(11)
N3 C11 S1 109.35(10)
N4 C12 C13 125.61(13)
N4 C12 S1 115.82(10)
C13 C12 S1 118.57(10)
C14 C13 C18 119.37(13)
C14 C13 C12 117.71(13)
C18 C13 C12 122.93(12)
C15 C14 C13 121.71(14)
C15 C14 H14 119.1
C13 C14 H14 119.1
C14 C15 C16 118.96(14)
C14 C15 H15 120.5
C16 C15 H15 120.5
C15 C16 C17 120.04(14)
C15 C16 H16 120.0
C17 C16 H16 120.0
C16 C17 C18 122.30(14)
C16 C17 H17 118.8
C18 C17 H17 118.8
C17 C18 C13 117.60(13)
C17 C18 C19 118.83(13)
C13 C18 C19 123.57(12)
C18 C19 H19A 109.5
C18 C19 H19B 109.5
H19A C19 H19B 109.5
C18 C19 H19C 109.5
H19A C19 H19C 109.5
H19B C19 H19C 109.5

loop_
_geom_bond_atom_site_label_1
_geom_bond_atom_site_label_2
_geom_bond_distance
S1 C11 1.7205(15)
S1 C12 1.7749(15)
O1 C3 1.3682(17)
O1 C7 1.4244(16)
O2 C4 1.3625(16)
O2 C8 1.4325(17)
O3 C5 1.3633(16)
O3 C9 1.4229(17)
N1 C10 1.3221(18)
N1 N2 1.3978(17)
N2 C11 1.3067(18)
N3 C11 1.3619(18)
N3 N4 1.3742(16)
N3 C10 1.3783(17)
N4 C12 1.3026(17)
C1 C2 1.392(2)
C1 C6 1.3964(19)
C1 C10 1.4600(19)
C2 C3 1.3893(19)
C2 H2 0.9500
C3 C4 1.4003(19)
C4 C5 1.404(2)
C5 C6 1.3855(19)
C6 H6 0.9500
C7 H7A 0.9800
C7 H7B 0.9800
C7 H7C 0.9800
C8 H8A 0.9800
C8 H8B 0.9800
C8 H8C 0.9800
C9 H9A 0.9800
C9 H9B 0.9800
C9 H9C 0.9800
C12 C13 1.4677(19)
C13 C14 1.4048(19)
C13 C18 1.411(2)
C14 C15 1.382(2)
C14 H14 0.9500
C15 C16 1.384(2)
C15 H15 0.9500
C16 C17 1.385(2)
C16 H16 0.9500
C17 C18 1.3956(19)
C17 H17 0.9500
C18 C19 1.5050(19)
C19 H19A 0.9800
C19 H19B 0.9800
C19 H19C 0.9800

loop_
_geom_hbond_atom_site_label_D
_geom_hbond_atom_site_label_H
_geom_hbond_atom_site_label_A
_geom_hbond_site_symmetry_A
_geom_hbond_distance_DH
_geom_hbond_distance_HA
_geom_hbond_distance_DA
_geom_hbond_angle_DHA
_geom_hbond_publ_flag
C2 H2 N4 . 0.95 2.45 3.127(3) 128.00 yes
C7 H7C N2 3_666 0.98 2.62 3.524(3) 154.00 yes
C19 H19B CgA 3_755 0.98 2.896 3.808(3) 155.30 yes

loop_
_geom_torsion_atom_site_label_1
_geom_torsion_atom_site_label_2
_geom_torsion_atom_site_label_3
_geom_torsion_atom_site_label_4
_geom_torsion
C10 N1 N2 C11 0.13(16)
C11 N3 N4 C12 -0.04(16)
C10 N3 N4 C12 -178.51(15)
C6 C1 C2 C3 -0.6(2)
C10 C1 C2 C3 -178.64(13)
C7 O1 C3 C2 2.7(2)
C7 O1 C3 C4 -177.29(12)
C1 C2 C3 O1 -179.99(13)
C1 C2 C3 C4 0.0(2)
C8 O2 C4 C3 138.95(14)
C8 O2 C4 C5 -44.2(2)
O1 C3 C4 O2 -1.28(18)
C2 C3 C4 O2 178.74(12)
O1 C3 C4 C5 -178.28(12)
C2 C3 C4 C5 1.7(2)
C9 O3 C5 C6 -0.1(2)
C9 O3 C5 C4 -178.32(12)
O2 C4 C5 O3 -1.3(2)
C3 C4 C5 O3 175.43(12)
O2 C4 C5 C6 -179.60(13)
C3 C4 C5 C6 -2.9(2)
O3 C5 C6 C1 -175.88(13)
C4 C5 C6 C1 2.2(2)
C2 C1 C6 C5 -0.5(2)
C10 C1 C6 C5 177.61(12)
N2 N1 C10 N3 -0.13(15)
N2 N1 C10 C1 -177.07(12)
C11 N3 C10 N1 0.09(15)
N4 N3 C10 N1 178.69(14)
C11 N3 C10 C1 176.96(13)
N4 N3 C10 C1 -4.4(3)
C2 C1 C10 N1 179.68(13)
C6 C1 C10 N1 1.6(2)
C2 C1 C10 N3 3.3(2)
C6 C1 C10 N3 -174.73(13)
N1 N2 C11 N3 -0.07(16)
N1 N2 C11 S1 -179.34(13)
N4 N3 C11 N2 -178.90(12)
C10 N3 C11 N2 -0.01(16)
N4 N3 C11 S1 0.58(15)
C10 N3 C11 S1 179.48(9)
C12 S1 C11 N2 178.60(18)
C12 S1 C11 N3 -0.68(10)
N3 N4 C12 C13 179.15(12)
N3 N4 C12 S1 -0.53(14)
C11 S1 C12 N4 0.74(11)
C11 S1 C12 C13 -178.97(11)
N4 C12 C13 C14 175.74(13)
S1 C12 C13 C14 -4.59(17)
N4 C12 C13 C18 -4.3(2)
S1 C12 C13 C18 175.39(11)
C18 C13 C14 C15 -0.5(2)
C12 C13 C14 C15 179.46(13)
C13 C14 C15 C16 1.2(2)
C14 C15 C16 C17 -0.6(2)
C15 C16 C17 C18 -0.7(2)
C16 C17 C18 C13 1.3(2)
C16 C17 C18 C19 -178.14(14)
C14 C13 C18 C17 -0.7(2)
C12 C13 C18 C17 179.32(13)
C14 C13 C18 C19 178.70(13)
C12 C13 C18 C19 -1.3(2)

loop_
_cod_related_entry_id
_cod_related_entry_database
_cod_related_entry_code
1 ChemSpider 1444891
